data_4089619
loop_
_publ_author_name
'Nasser, Nasser'
'Boyle, Paul D.'
'Puddephatt, Richard J.'

_publ_section_title
;
 Organoplatinum Chemistry with a Dicarboxamide--Diphosphine Ligand:
 Hydrogen Bonding, Cyclometalation, and a Complex with Two Metal--Metal
 Donor--Acceptor Bonds
;
_journal_issue 19
_journal_name_full Organometallics
_journal_page_first 5504
_journal_paper_doi 10.1021/om400780q
_journal_volume 32
_journal_year 2013
_chemical_formula_sum 'C40.5 H41.5 Cl1.5 F1.5 N2.5 O4 P2 Pt'
_chemical_formula_weight 965.96
_space_group_crystal_system monoclinic
_space_group_IT_number 4
_space_group_name_Hall 'P 2yb'
_space_group_name_H-M_alt 'P 1 21 1'
_atom_sites_solution_hydrogens mixed
_atom_sites_solution_primary direct
_atom_sites_solution_secondary difmap
_audit_creation_method SHELXL-2013
_cell_angle_alpha 90
_cell_angle_beta 92.310(8)
_cell_angle_gamma 90
_cell_formula_units_Z 4
_cell_length_a 9.969(3)
_cell_length_b 27.047(7)
_cell_length_c 14.116(3)
_cell_measurement_reflns_used 9727
_cell_measurement_temperature 110
_cell_measurement_theta_max 35.43
_cell_measurement_theta_min 2.54
_cell_volume 3803.0(17)
_computing_cell_refinement SAINT
_computing_data_collection Apex2
_computing_data_reduction SAINT
_computing_molecular_graphics NRCVAX
_computing_publication_material cif2tables.py
_computing_structure_refinement SHELXL-2013
_computing_structure_solution SIR92
_diffrn_ambient_temperature 110
_diffrn_measured_fraction_theta_full 0.997
_diffrn_measured_fraction_theta_max 0.965
_diffrn_measurement_device_type 'Bruker Kappa Axis Apex2'
_diffrn_measurement_method 'omega and phi scans'
_diffrn_radiation_type MoK\a
_diffrn_radiation_wavelength 0.71073
_diffrn_reflns_av_R_equivalents 0.0417
_diffrn_reflns_av_unetI/netI 0.0547
_diffrn_reflns_Laue_measured_fraction_full 0.997
_diffrn_reflns_Laue_measured_fraction_max 0.965
_diffrn_reflns_limit_h_max 16
_diffrn_reflns_limit_h_min -17
_diffrn_reflns_limit_k_max 47
_diffrn_reflns_limit_k_min -47
_diffrn_reflns_limit_l_max 24
_diffrn_reflns_limit_l_min -24
_diffrn_reflns_number 169710
_diffrn_reflns_point_group_measured_fraction_full 0.998
_diffrn_reflns_point_group_measured_fraction_max 0.966
_diffrn_reflns_theta_full 25.242
_diffrn_reflns_theta_max 38.725
_diffrn_reflns_theta_min 2.962
_diffrn_source 'sealed tube'
_exptl_absorpt_coefficient_mu 3.932
_exptl_absorpt_correction_T_max 0.7476
_exptl_absorpt_correction_T_min 0.5896
_exptl_absorpt_correction_type multi-scan
_exptl_absorpt_process_details SADABS
_exptl_crystal_colour gold
_exptl_crystal_density_diffrn 1.687
_exptl_crystal_description plate
_exptl_crystal_F_000 1924
_exptl_crystal_size_max 0.274
_exptl_crystal_size_mid 0.178
_exptl_crystal_size_min 0.077
_refine_diff_density_max 2.520
_refine_diff_density_min -2.150
_refine_diff_density_rms 0.149
_refine_ls_abs_structure_details
;
 Refined as an inversion twin.
;
_refine_ls_abs_structure_Flack 0.305(3)
_refine_ls_extinction_method none
_refine_ls_goodness_of_fit_ref 1.027
_refine_ls_hydrogen_treatment mixed
_refine_ls_matrix_type full
_refine_ls_number_parameters 979
_refine_ls_number_reflns 40726
_refine_ls_number_restraints 34
_refine_ls_restrained_S_all 1.035
_refine_ls_R_factor_all 0.0495
_refine_ls_R_factor_gt 0.0381
_refine_ls_shift/su_max 0.004
_refine_ls_shift/su_mean 0.000
_refine_ls_structure_factor_coef Fsqd
_refine_ls_weighting_details 'w=1/[\s^2^(Fo^2^)+(0.0393P)^2^] where P=(Fo^2^+2Fc^2^)/3'
_refine_ls_weighting_scheme calc
_refine_ls_wR_factor_gt 0.0735
_refine_ls_wR_factor_ref 0.0765
_reflns_Friedel_coverage 0.970
_reflns_Friedel_fraction_full 0.998
_reflns_Friedel_fraction_max 0.967
_reflns_number_gt 35172
_reflns_number_total 40726
_reflns_threshold_expression 'I > 2\s(I)'
_cod_data_source_file om400780q_si_001.cif
_cod_data_source_block 9
_cod_original_cell_volume 3802.8(16)
_cod_original_sg_symbol_H-M 'P 21'
_cod_original_formula_sum 'C40.50 H41.50 Cl1.50 F1.50 N2.50 O4 P2 Pt'
_cod_database_code 4089619
_shelx_space_group_comment
;
The symmetry employed for this shelxl refinement is uniquely defined
by the following loop, which should always be used as a source of
symmetry information in preference to the above space-group names.
They are only intended as comments.
;
_shelx_estimated_absorpt_t_min 0.412
_shelx_estimated_absorpt_t_max 0.752
_shelxl_version_number 2013-3

loop_
_space_group_symop_operation_xyz
'x, y, z'
'-x, y+1/2, -z'

loop_
_atom_site_label
_atom_site_type_symbol
_atom_site_fract_x
_atom_site_fract_y
_atom_site_fract_z
_atom_site_U_iso_or_equiv
_atom_site_adp_type
_atom_site_occupancy
_atom_site_site_symmetry_order
_atom_site_calc_flag
_atom_site_refinement_flags_posn
_atom_site_refinement_flags_adp
_atom_site_refinement_flags_occupancy
_atom_site_disorder_assembly
_atom_site_disorder_group
Pt1 Pt 0.77386(2) 0.77375(2) 0.80165(2) 0.01401(3) Uani 1 1 d . . . . .
P1A P 0.55788(10) 0.78379(4) 0.75718(7) 0.0184(2) Uani 1 1 d . . . . .
P2A P 0.82716(11) 0.70214(4) 0.73347(7) 0.01729(19) Uani 1 1 d . . . . .
C1A C 0.4839(4) 0.8125(2) 0.8620(3) 0.0259(9) Uani 1 1 d . . . . .
H1A1 H 0.4460 0.8453 0.8453 0.031 Uiso 1 1 calc R U . . .
H1A2 H 0.4109 0.7914 0.8852 0.031 Uiso 1 1 calc R U . . .
C2A C 0.5964(4) 0.81775(18) 0.9389(3) 0.0218(8) Uani 1 1 d . . . . .
H2A1 H 0.5745 0.8446 0.9834 0.026 Uiso 1 1 calc R U . . .
H2A2 H 0.6066 0.7866 0.9752 0.026 Uiso 1 1 calc R U . . .
N1A N 0.7222(3) 0.82938(13) 0.8917(2) 0.0185(6) Uani 1 1 d . . . . .
C3A C 0.7828(4) 0.8718(2) 0.9078(4) 0.0326(11) Uani 1 1 d . . . . .
O1A O 0.7458(4) 0.90393(18) 0.9661(4) 0.0649(17) Uani 1 1 d . . . . .
C4A C 0.8967(5) 0.88512(18) 0.8462(4) 0.0284(10) Uani 1 1 d . . . . .
C5A C 0.8792(6) 0.9289(2) 0.7954(5) 0.0406(13) Uani 1 1 d . . . . .
H5A H 0.7983 0.9469 0.8010 0.049 Uiso 1 1 calc R U . . .
C6A C 0.9751(7) 0.9466(2) 0.7376(5) 0.0493(16) Uani 1 1 d . . . . .
H6A H 0.9585 0.9755 0.7005 0.059 Uiso 1 1 calc R U . . .
C7A C 1.0972(6) 0.9220(2) 0.7338(4) 0.0391(13) Uani 1 1 d . . . . .
H7A H 1.1667 0.9349 0.6968 0.047 Uiso 1 1 calc R U . . .
C8A C 1.1167(5) 0.87876(19) 0.7841(3) 0.0297(10) Uani 1 1 d . . . . .
H8A H 1.2009 0.8624 0.7817 0.036 Uiso 1 1 calc R U . . .
C9A C 1.0165(4) 0.85796(17) 0.8387(3) 0.0229(8) Uani 1 1 d . . . . .
C10A C 1.0516(4) 0.80809(18) 0.8797(3) 0.0222(8) Uani 1 1 d . . . . .
O2A O 1.1619(3) 0.80293(15) 0.9227(2) 0.0295(7) Uani 1 1 d . . . . .
N2A N 0.9679(3) 0.77011(14) 0.8594(2) 0.01401(3) Uani 1 1 d . . . . .
C11A C 1.0159(4) 0.72013(17) 0.8764(3) 0.0235(9) Uani 1 1 d . . . . .
H11A H 0.9654 0.7047 0.9275 0.028 Uiso 1 1 calc R U . . .
H11B H 1.1122 0.7208 0.8965 0.028 Uiso 1 1 calc R U . . .
C12A C 0.9966(4) 0.69034(17) 0.7855(3) 0.0224(8) Uani 1 1 d . . . . .
H12A H 1.0075 0.6547 0.7994 0.027 Uiso 1 1 calc R U . . .
H12B H 1.0649 0.7000 0.7400 0.027 Uiso 1 1 calc R U . . .
C13A C 0.5315(5) 0.83110(17) 0.6660(3) 0.0234(8) Uani 1 1 d . . . . .
C14A C 0.6395(5) 0.86001(18) 0.6393(3) 0.0262(9) Uani 1 1 d . . . . .
H14A H 0.7277 0.8523 0.6629 0.031 Uiso 1 1 calc R U . . .
C15A C 0.6191(6) 0.9003(2) 0.5782(4) 0.0353(11) Uani 1 1 d . . . . .
H15A H 0.6930 0.9197 0.5599 0.042 Uiso 1 1 calc R U . . .
C16A C 0.4892(6) 0.9116(2) 0.5445(4) 0.0387(13) Uani 1 1 d . . . . .
H16A H 0.4740 0.9393 0.5040 0.046 Uiso 1 1 calc R U . . .
C17A C 0.3822(6) 0.8825(2) 0.5703(4) 0.0355(12) Uani 1 1 d . . . . .
H17A H 0.2940 0.8900 0.5466 0.043 Uiso 1 1 calc R U . . .
C18A C 0.4030(5) 0.8427(2) 0.6300(3) 0.0272(10) Uani 1 1 d . . . . .
H18A H 0.3289 0.8230 0.6470 0.033 Uiso 1 1 calc R U . . .
C19A C 0.4542(4) 0.7314(2) 0.7203(3) 0.0208(7) Uani 1 1 d . . . . .
C20A C 0.3993(4) 0.70092(19) 0.7889(3) 0.0276(9) Uani 1 1 d . . . . .
H20A H 0.4113 0.7087 0.8544 0.033 Uiso 1 1 calc R U . . .
C21A C 0.3269(5) 0.65928(19) 0.7603(4) 0.0300(10) Uani 1 1 d . . . . .
H21A H 0.2898 0.6385 0.8067 0.036 Uiso 1 1 calc R U . . .
C22A C 0.3078(5) 0.6475(2) 0.6658(4) 0.0295(10) Uani 1 1 d . . . . .
H22A H 0.2567 0.6193 0.6471 0.035 Uiso 1 1 calc R U . . .
C23A C 0.3644(5) 0.67744(18) 0.5980(3) 0.0271(9) Uani 1 1 d . . . . .
H23A H 0.3531 0.6692 0.5327 0.032 Uiso 1 1 calc R U . . .
C24A C 0.4372(5) 0.71932(17) 0.6247(3) 0.0231(9) Uani 1 1 d . . . . .
H24A H 0.4752 0.7397 0.5780 0.028 Uiso 1 1 calc R U . . .
C25A C 0.8416(4) 0.69395(17) 0.6073(3) 0.0200(7) Uani 1 1 d . . . . .
C26A C 0.7864(4) 0.7282(2) 0.5428(3) 0.0221(8) Uani 1 1 d . . . . .
H26A H 0.7358 0.7553 0.5650 0.027 Uiso 1 1 calc R U . . .
C27A C 0.8050(4) 0.7229(2) 0.4458(3) 0.0283(10) Uani 1 1 d . . . . .
H27A H 0.7681 0.7464 0.4019 0.034 Uiso 1 1 calc R U . . .
C28A C 0.8779(5) 0.6832(2) 0.4146(3) 0.0300(10) Uani 1 1 d . . . . .
H28A H 0.8907 0.6796 0.3487 0.036 Uiso 1 1 calc R U . . .
C29A C 0.9322(5) 0.6487(2) 0.4760(3) 0.0319(11) Uani 1 1 d . . . . .
H29A H 0.9822 0.6217 0.4528 0.038 Uiso 1 1 calc R U . . .
C30A C 0.9134(5) 0.65366(18) 0.5733(3) 0.0266(9) Uani 1 1 d . . . . .
H30A H 0.9494 0.6296 0.6163 0.032 Uiso 1 1 calc R U . . .
C31A C 0.7243(4) 0.65187(16) 0.7756(3) 0.0226(8) Uani 1 1 d . . . . .
C32A C 0.7042(5) 0.64965(18) 0.8734(3) 0.0269(9) Uani 1 1 d . . . . .
H32A H 0.7392 0.6749 0.9140 0.032 Uiso 1 1 calc R U . . .
C33A C 0.6338(6) 0.6109(2) 0.9103(4) 0.0365(11) Uani 1 1 d . . . . .
H33A H 0.6214 0.6095 0.9766 0.044 Uiso 1 1 calc R U . . .
C34A C 0.5808(6) 0.5738(2) 0.8523(5) 0.0421(13) Uani 1 1 d . . . . .
H34A H 0.5332 0.5470 0.8784 0.051 Uiso 1 1 calc R U . . .
C35A C 0.5984(6) 0.5765(2) 0.7539(5) 0.0396(12) Uani 1 1 d . . . . .
H35A H 0.5622 0.5514 0.7134 0.047 Uiso 1 1 calc R U . . .
C36A C 0.6682(5) 0.61575(18) 0.7161(3) 0.0284(9) Uani 1 1 d . . . . .
H36A H 0.6778 0.6179 0.6495 0.034 Uiso 1 1 calc R U . . .
Pt2 Pt 0.13917(2) 0.73135(2) 0.18265(2) 0.01464(3) Uani 1 1 d . . . . .
P1B P 0.35177(10) 0.71263(4) 0.22657(7) 0.01725(19) Uani 1 1 d . . . . .
P2B P 0.10410(10) 0.80218(4) 0.26024(7) 0.01617(18) Uani 1 1 d . . . . .
C1B C 0.4169(4) 0.68578(19) 0.1168(3) 0.0224(8) Uani 1 1 d . . . . .
H1B1 H 0.4931 0.7058 0.0953 0.027 Uiso 1 1 calc R U . . .
H1B2 H 0.4492 0.6517 0.1291 0.027 Uiso 1 1 calc R U . . .
C2B C 0.3040(4) 0.68534(19) 0.0405(3) 0.0225(8) Uani 1 1 d . . . . .
H2B1 H 0.3009 0.7174 0.0065 0.027 Uiso 1 1 calc R U . . .
H2B2 H 0.3197 0.6588 -0.0061 0.027 Uiso 1 1 calc R U . . .
N1B N 0.1765(3) 0.67671(14) 0.0868(2) 0.0194(7) Uani 1 1 d . . . . .
C3B C 0.0985(4) 0.63890(16) 0.0601(3) 0.0202(8) Uani 1 1 d . . . . .
O1B O 0.1223(4) 0.61036(13) -0.0081(2) 0.0298(7) Uani 1 1 d . . . . .
C4B C -0.0199(4) 0.62826(16) 0.1195(3) 0.0214(8) Uani 1 1 d . . . . .
C5B C -0.0217(5) 0.58145(18) 0.1604(3) 0.0286(9) Uani 1 1 d . . . . .
H5B H 0.0525 0.5600 0.1527 0.034 Uiso 1 1 calc R U . . .
C6B C -0.1298(6) 0.5650(2) 0.2128(4) 0.0348(11) Uani 1 1 d . . . . .
H6B H -0.1281 0.5333 0.2417 0.042 Uiso 1 1 calc R U . . .
C7B C -0.2388(5) 0.59606(19) 0.2214(4) 0.0315(10) Uani 1 1 d . . . . .
H7B H -0.3146 0.5852 0.2544 0.038 Uiso 1 1 calc R U . . .
C8B C -0.2380(4) 0.64267(18) 0.1821(3) 0.0244(8) Uani 1 1 d . . . . .
H8B H -0.3134 0.6636 0.1893 0.029 Uiso 1 1 calc R U . . .
C9B C -0.1291(4) 0.66022(16) 0.1320(3) 0.0194(7) Uani 1 1 d . . . . .
C10B C -0.1463(4) 0.71268(16) 0.0989(3) 0.0192(7) Uani 1 1 d . . . . .
O2B O -0.2557(3) 0.72391(13) 0.0574(2) 0.0239(6) Uani 1 1 d . . . . .
N2B N -0.0499(3) 0.74476(13) 0.1257(3) 0.0185(7) Uani 1 1 d . . . . .
C11B C -0.0811(4) 0.79767(17) 0.1127(3) 0.0204(8) Uani 1 1 d . . . . .
H11C H -0.1749 0.8020 0.0884 0.024 Uiso 1 1 calc R U . . .
H11D H -0.0203 0.8128 0.0672 0.024 Uiso 1 1 calc R U . . .
C12B C -0.0608(4) 0.82170(17) 0.2114(3) 0.0192(7) Uani 1 1 d . . . . .
H12C H -0.1323 0.8109 0.2534 0.023 Uiso 1 1 calc R U . . .
H12D H -0.0643 0.8582 0.2058 0.023 Uiso 1 1 calc R U . . .
C13B C 0.3708(4) 0.66337(18) 0.3134(3) 0.0230(8) Uani 1 1 d . . . . .
C14B C 0.2607(5) 0.63410(18) 0.3335(3) 0.0276(9) Uani 1 1 d . . . . .
H14B H 0.1739 0.6424 0.3081 0.033 Uiso 1 1 calc R U . . .
C15B C 0.2787(7) 0.5924(2) 0.3915(4) 0.0402(13) Uani 1 1 d . . . . .
H15B H 0.2040 0.5722 0.4057 0.048 Uiso 1 1 calc R U . . .
C16B C 0.4046(7) 0.5807(2) 0.4278(4) 0.0496(17) Uani 1 1 d . . . . .
H16B H 0.4166 0.5520 0.4660 0.059 Uiso 1 1 calc R U . . .
C17B C 0.5127(7) 0.6096(3) 0.4100(4) 0.0454(16) Uani 1 1 d . . . . .
H17B H 0.5989 0.6013 0.4366 0.054 Uiso 1 1 calc R U . . .
C18B C 0.4962(5) 0.6512(2) 0.3526(3) 0.0322(11) Uani 1 1 d . . . . .
H18B H 0.5714 0.6714 0.3403 0.039 Uiso 1 1 calc R U . . .
C19B C 0.4637(4) 0.76127(16) 0.2673(3) 0.0206(8) Uani 1 1 d . . . . .
C20B C 0.5292(4) 0.79109(18) 0.2039(3) 0.0243(8) Uani 1 1 d . . . . .
H20B H 0.5224 0.7839 0.1380 0.029 Uiso 1 1 calc R U . . .
C21B C 0.6047(5) 0.83128(19) 0.2360(4) 0.0284(9) Uani 1 1 d . . . . .
H21B H 0.6485 0.8516 0.1919 0.034 Uiso 1 1 calc R U . . .
C22B C 0.6166(5) 0.8421(2) 0.3321(4) 0.0304(10) Uani 1 1 d . . . . .
H22B H 0.6683 0.8696 0.3539 0.037 Uiso 1 1 calc R U . . .
C23B C 0.5518(5) 0.8121(2) 0.3959(3) 0.0291(9) Uani 1 1 d . . . . .
H23B H 0.5602 0.8190 0.4619 0.035 Uiso 1 1 calc R U . . .
C24B C 0.4754(4) 0.7723(2) 0.3643(3) 0.0245(8) Uani 1 1 d . . . . .
H24B H 0.4306 0.7523 0.4085 0.029 Uiso 1 1 calc R U . . .
C25B C 0.0891(4) 0.80556(16) 0.3873(3) 0.0188(7) Uani 1 1 d . . . . .
C26B C 0.1325(4) 0.76618(17) 0.4445(3) 0.0206(8) Uani 1 1 d . . . . .
H26B H 0.1765 0.7387 0.4178 0.025 Uiso 1 1 calc R U . . .
C27B C 0.1104(4) 0.7676(2) 0.5420(3) 0.0255(9) Uani 1 1 d . . . . .
H27B H 0.1410 0.7412 0.5816 0.031 Uiso 1 1 calc R U . . .
C28B C 0.0444(5) 0.80728(19) 0.5808(3) 0.0271(9) Uani 1 1 d . . . . .
H28B H 0.0278 0.8076 0.6466 0.033 Uiso 1 1 calc R U . . .
C29B C 0.0026(5) 0.84644(19) 0.5241(3) 0.0290(10) Uani 1 1 d . . . . .
H29B H -0.0400 0.8741 0.5515 0.035 Uiso 1 1 calc R U . . .
C30B C 0.0226(5) 0.84562(18) 0.4272(3) 0.0252(9) Uani 1 1 d . . . . .
H30B H -0.0088 0.8722 0.3882 0.030 Uiso 1 1 calc R U . . .
C31B C 0.2198(4) 0.85005(16) 0.2258(3) 0.0196(7) Uani 1 1 d . . . . .
C32B C 0.2487(4) 0.85294(18) 0.1300(3) 0.0238(8) Uani 1 1 d . . . . .
H32B H 0.2110 0.8294 0.0866 0.029 Uiso 1 1 calc R U . . .
C33B C 0.3322(5) 0.8900(2) 0.0975(4) 0.0302(10) Uani 1 1 d . . . . .
H33B H 0.3525 0.8917 0.0324 0.036 Uiso 1 1 calc R U . . .
C34B C 0.3852(5) 0.9243(2) 0.1612(4) 0.0388(13) Uani 1 1 d . . . . .
H34B H 0.4416 0.9497 0.1391 0.047 Uiso 1 1 calc R U . . .
C35B C 0.3583(6) 0.9224(2) 0.2558(4) 0.0374(12) Uani 1 1 d . . . . .
H35B H 0.3956 0.9464 0.2984 0.045 Uiso 1 1 calc R U . . .
C36B C 0.2750(5) 0.88467(19) 0.2895(3) 0.0276(9) Uani 1 1 d . . . . .
H36B H 0.2567 0.8828 0.3549 0.033 Uiso 1 1 calc R U . . .
O1H O -0.3861(8) 0.9947(3) 0.4014(6) 0.088(2) Uani 1 1 d D . . . .
H1HA H -0.370(11) 0.979(4) 0.349(5) 0.132 Uiso 1 1 d D U . . .
H1HB H -0.309(6) 0.992(5) 0.433(7) 0.132 Uiso 1 1 d D U . . .
O1C O -0.1021(6) 1.0437(2) 0.4146(5) 0.0672(15) Uani 1 1 d . . . . .
O2C O -0.1174(8) 0.9628(3) 0.4353(6) 0.096(2) Uani 1 1 d . . . . .
C1C C -0.0625(11) 1.0005(3) 0.4391(5) 0.056(2) Uani 1 1 d . . . . .
C2C C 0.0901(8) 1.0022(2) 0.4756(4) 0.0475(16) Uani 1 1 d . . . . .
F1 F 0.0991(8) 1.0198(2) 0.5644(3) 0.096(2) Uani 1 1 d . . . . .
F2 F 0.1416(6) 0.95773(18) 0.4760(5) 0.098(2) Uani 1 1 d . . . . .
F3 F 0.1665(5) 1.0329(2) 0.4298(4) 0.0885(18) Uani 1 1 d . . . . .
C1S C 0.5492(6) 0.9893(2) 0.8650(4) 0.0295(16) Uani 0.619(6) 1 d D U P A 1
H1S H 0.6099 0.9624 0.8895 0.035 Uiso 0.619(6) 1 calc R U P A 1
Cl1S Cl 0.4137(4) 0.99695(15) 0.9385(2) 0.0745(13) Uani 0.619(6) 1 d D U P A 1
Cl2S Cl 0.6327(3) 1.04628(10) 0.8677(3) 0.1193(13) Uani 0.619(6) 1 d D U P A 1
Cl3S Cl 0.4915(4) 0.97668(19) 0.7491(2) 0.1399(16) Uani 0.619(6) 1 d D U P A 1
C1T C 0.4907(10) 1.0092(3) 0.8552(5) 0.074(7) Uani 0.381(6) 1 d D . P A 2
H1T H 0.4060 1.0285 0.8617 0.089 Uiso 0.381(6) 1 calc R U P A 2
Cl1T Cl 0.5028(6) 0.95969(18) 0.9345(4) 0.0643(17) Uani 0.381(6) 1 d D . P A 2
Cl2T Cl 0.6327(3) 1.04628(10) 0.8677(3) 0.1193(13) Uani 0.381(6) 1 d D . P A 2
Cl3T Cl 0.4915(4) 0.97668(19) 0.7491(2) 0.1399(16) Uani 0.381(6) 1 d D . P A 2
N1X N 0.0769(6) 0.47982(19) -0.1042(4) 0.0483(13) Uani 1 1 d . . . . .
O1X O 0.0897(8) 0.42776(18) -0.1066(4) 0.084(2) Uani 1 1 d . . . . .
H1X H 0.1443 0.4197 -0.0604 0.126 Uiso 1 1 d R U . . .
C1X C -0.1125(10) 0.4767(4) 0.0086(6) 0.077(3) Uani 1 1 d . . . . .
H1X1 H -0.1780 0.4916 -0.0365 0.115 Uiso 1 1 calc R U . . .
H1X2 H -0.1345 0.4860 0.0733 0.115 Uiso 1 1 calc R U . . .
H1X3 H -0.1150 0.4407 0.0022 0.115 Uiso 1 1 calc R U . . .
C2X C 0.0258(8) 0.4952(2) -0.0115(5) 0.0521(17) Uani 1 1 d . . . . .
H2X1 H 0.0252 0.5317 -0.0088 0.063 Uiso 1 1 calc R U . . .
H2X2 H 0.0890 0.4833 0.0393 0.063 Uiso 1 1 calc R U . . .
C3X C 0.2118(8) 0.5024(3) -0.1143(6) 0.060(2) Uani 1 1 d . . . . .
H3X1 H 0.2726 0.4906 -0.0618 0.072 Uiso 1 1 calc R U . . .
H3X2 H 0.2040 0.5387 -0.1084 0.072 Uiso 1 1 calc R U . . .
C4X C 0.2743(8) 0.4901(5) -0.2091(8) 0.092(4) Uani 1 1 d . . . . .
H4X1 H 0.2789 0.4541 -0.2166 0.139 Uiso 1 1 calc R U . . .
H4X2 H 0.3650 0.5040 -0.2099 0.139 Uiso 1 1 calc R U . . .
H4X3 H 0.2189 0.5042 -0.2612 0.139 Uiso 1 1 calc R U . . .
C5X C -0.0214(7) 0.4916(3) -0.1865(5) 0.0547(17) Uani 1 1 d . . . . .
H5X1 H 0.0136 0.4779 -0.2456 0.066 Uiso 1 1 calc R U . . .
H5X2 H -0.1083 0.4753 -0.1755 0.066 Uiso 1 1 calc R U . . .
C6X C -0.0440(9) 0.5443(3) -0.1989(6) 0.070(2) Uani 1 1 d . . . . .
H6X1 H -0.0703 0.5588 -0.1388 0.105 Uiso 1 1 calc R U . . .
H6X2 H -0.1156 0.5496 -0.2475 0.105 Uiso 1 1 calc R U . . .
H6X3 H 0.0388 0.5601 -0.2189 0.105 Uiso 1 1 calc R U . . .

loop_
_atom_site_aniso_label
_atom_site_aniso_U_11
_atom_site_aniso_U_22
_atom_site_aniso_U_33
_atom_site_aniso_U_23
_atom_site_aniso_U_13
_atom_site_aniso_U_12
Pt1 0.01038(5) 0.02037(6) 0.01113(5) -0.00249(5) -0.00140(4) 0.00063(5)
P1A 0.0123(4) 0.0301(6) 0.0129(4) -0.0048(3) 0.0008(3) -0.0005(4)
P2A 0.0158(4) 0.0210(5) 0.0150(4) -0.0034(3) -0.0007(3) 0.0011(4)
C1A 0.0155(18) 0.042(3) 0.0206(18) -0.0087(18) 0.0000(14) 0.0010(17)
C2A 0.0154(17) 0.034(2) 0.0164(16) -0.0075(16) 0.0011(13) 0.0016(16)
N1A 0.0128(14) 0.0254(17) 0.0173(14) -0.0057(12) 0.0005(12) 0.0008(12)
C3A 0.0128(18) 0.038(3) 0.047(3) -0.022(2) 0.0044(18) -0.0030(17)
O1A 0.031(2) 0.058(3) 0.108(4) -0.063(3) 0.029(2) -0.0178(19)
C4A 0.019(2) 0.026(2) 0.040(3) -0.0123(19) 0.0004(18) -0.0047(16)
C5A 0.032(3) 0.023(2) 0.066(4) -0.009(2) -0.011(3) 0.000(2)
C6A 0.055(4) 0.029(3) 0.063(4) 0.002(3) -0.015(3) -0.010(3)
C7A 0.047(3) 0.037(3) 0.034(3) -0.009(2) 0.008(2) -0.018(2)
C8A 0.025(2) 0.035(2) 0.029(2) -0.0105(19) 0.0054(18) -0.0086(18)
C9A 0.0174(18) 0.029(2) 0.0223(18) -0.0095(16) 0.0019(15) -0.0047(15)
C10A 0.0108(16) 0.041(3) 0.0148(16) -0.0093(16) -0.0004(13) -0.0005(15)
O2A 0.0138(13) 0.051(2) 0.0236(15) -0.0061(14) -0.0045(11) -0.0029(14)
N2A 0.01038(5) 0.02037(6) 0.01113(5) -0.00249(5) -0.00140(4) 0.00063(5)
C11A 0.0167(18) 0.032(2) 0.0210(18) -0.0011(15) -0.0049(14) 0.0056(15)
C12A 0.0215(19) 0.0236(19) 0.0215(18) -0.0031(15) -0.0053(15) 0.0071(16)
C13A 0.021(2) 0.029(2) 0.0193(17) -0.0059(15) -0.0035(15) 0.0065(16)
C14A 0.023(2) 0.028(2) 0.027(2) 0.0000(17) -0.0065(16) 0.0003(17)
C15A 0.041(3) 0.032(3) 0.032(3) -0.001(2) -0.009(2) -0.005(2)
C16A 0.056(4) 0.030(3) 0.029(2) 0.0011(19) -0.011(2) 0.014(2)
C17A 0.035(3) 0.042(3) 0.029(2) -0.007(2) -0.012(2) 0.018(2)
C18A 0.019(2) 0.035(3) 0.026(2) -0.0082(18) -0.0071(17) 0.0060(18)
C19A 0.0109(14) 0.034(2) 0.0172(15) -0.0058(17) -0.0030(12) 0.0027(17)
C20A 0.0183(19) 0.042(3) 0.0226(19) -0.0032(18) 0.0047(16) -0.0040(18)
C21A 0.020(2) 0.034(2) 0.036(2) 0.0022(19) 0.0064(18) -0.0045(18)
C22A 0.0174(19) 0.034(2) 0.036(2) -0.0066(19) -0.0029(17) -0.0009(17)
C23A 0.024(2) 0.031(2) 0.026(2) -0.0074(17) -0.0060(17) 0.0032(17)
C24A 0.0224(19) 0.029(2) 0.0178(17) -0.0036(14) -0.0033(15) 0.0024(15)
C25A 0.0156(16) 0.027(2) 0.0176(16) -0.0057(14) 0.0009(13) -0.0017(15)
C26A 0.0153(16) 0.030(2) 0.0210(16) -0.0025(17) -0.0009(13) 0.0003(17)
C27A 0.0178(18) 0.050(3) 0.0173(17) -0.0019(18) -0.0026(14) -0.0008(18)
C28A 0.025(2) 0.048(3) 0.0173(18) -0.0094(18) 0.0032(16) -0.009(2)
C29A 0.032(2) 0.036(3) 0.028(2) -0.0136(19) 0.0116(19) -0.003(2)
C30A 0.031(2) 0.027(2) 0.0227(19) -0.0062(16) 0.0055(17) 0.0042(18)
C31A 0.0206(19) 0.0219(19) 0.0248(19) -0.0032(15) -0.0034(15) -0.0012(15)
C32A 0.031(2) 0.026(2) 0.024(2) -0.0025(16) -0.0012(17) -0.0061(18)
C33A 0.048(3) 0.031(3) 0.030(2) 0.0043(19) 0.006(2) -0.005(2)
C34A 0.046(3) 0.029(3) 0.052(3) 0.007(2) 0.004(3) -0.013(2)
C35A 0.040(3) 0.030(3) 0.048(3) -0.007(2) -0.008(2) -0.007(2)
C36A 0.029(2) 0.030(2) 0.026(2) -0.0084(18) 0.0015(18) -0.0037(18)
Pt2 0.00981(5) 0.02287(7) 0.01121(5) -0.00086(5) -0.00016(4) 0.00255(5)
P1B 0.0100(4) 0.0288(5) 0.0129(4) 0.0016(4) -0.0007(3) 0.0053(4)
P2B 0.0129(4) 0.0213(5) 0.0143(4) -0.0006(3) -0.0004(3) 0.0013(3)
C1B 0.0146(17) 0.038(2) 0.0148(16) -0.0014(16) 0.0032(13) 0.0061(16)
C2B 0.0150(17) 0.039(2) 0.0142(16) -0.0023(16) 0.0038(13) 0.0030(16)
N1B 0.0116(14) 0.0307(19) 0.0159(14) -0.0055(13) 0.0012(11) 0.0046(13)
C3B 0.0167(18) 0.0238(19) 0.0203(17) -0.0036(14) 0.0020(14) 0.0045(14)
O1B 0.0340(18) 0.0304(17) 0.0256(16) -0.0106(13) 0.0102(14) 0.0030(14)
C4B 0.0197(19) 0.0240(19) 0.0204(17) -0.0039(14) -0.0006(15) 0.0011(15)
C5B 0.030(2) 0.025(2) 0.032(2) -0.0025(17) 0.0071(18) 0.0076(18)
C6B 0.038(3) 0.027(2) 0.040(3) 0.004(2) 0.012(2) 0.004(2)
C7B 0.026(2) 0.031(2) 0.038(3) -0.0013(19) 0.008(2) -0.0012(18)
C8B 0.0156(18) 0.030(2) 0.028(2) -0.0026(17) 0.0026(15) 0.0028(16)
C9B 0.0151(17) 0.029(2) 0.0143(15) -0.0045(14) -0.0020(13) 0.0030(14)
C10B 0.0149(17) 0.031(2) 0.0121(14) -0.0013(14) -0.0010(13) 0.0046(14)
O2B 0.0154(13) 0.0328(19) 0.0228(13) 0.0005(12) -0.0065(10) 0.0036(12)
N2B 0.0114(14) 0.0220(17) 0.0219(15) -0.0071(12) -0.0018(12) 0.0014(11)
C11B 0.0151(17) 0.030(2) 0.0155(16) -0.0011(14) -0.0044(13) 0.0056(15)
C12B 0.0145(16) 0.0246(19) 0.0185(16) -0.0028(14) -0.0004(13) 0.0049(14)
C13B 0.0209(19) 0.030(2) 0.0180(17) 0.0030(15) 0.0040(15) 0.0098(16)
C14B 0.030(2) 0.029(2) 0.023(2) -0.0006(17) 0.0039(17) 0.0030(18)
C15B 0.057(4) 0.026(2) 0.039(3) 0.005(2) 0.010(3) 0.001(2)
C16B 0.069(4) 0.043(3) 0.038(3) 0.014(2) 0.011(3) 0.027(3)
C17B 0.049(3) 0.058(4) 0.030(3) 0.016(2) 0.009(2) 0.033(3)
C18B 0.025(2) 0.051(3) 0.020(2) 0.005(2) 0.0051(17) 0.012(2)
C19B 0.0108(15) 0.034(2) 0.0171(16) 0.0002(14) 0.0015(13) 0.0050(14)
C20B 0.0172(18) 0.039(2) 0.0170(17) 0.0012(16) 0.0007(14) 0.0003(16)
C21B 0.0169(19) 0.035(2) 0.033(2) 0.0026(19) 0.0023(17) 0.0036(17)
C22B 0.018(2) 0.035(3) 0.038(3) -0.003(2) -0.0017(18) 0.0006(17)
C23B 0.024(2) 0.039(3) 0.024(2) -0.0037(19) -0.0052(16) 0.0040(19)
C24B 0.0170(16) 0.040(2) 0.0168(15) -0.0006(19) -0.0014(13) 0.0022(19)
C25B 0.0148(16) 0.0250(19) 0.0169(16) -0.0029(14) 0.0030(13) 0.0006(14)
C26B 0.0127(15) 0.031(2) 0.0185(16) -0.0004(15) 0.0005(13) 0.0006(14)
C27B 0.0189(18) 0.039(3) 0.0185(16) 0.0023(17) 0.0024(14) -0.0038(17)
C28B 0.023(2) 0.041(3) 0.0172(17) -0.0049(17) 0.0030(15) -0.0081(18)
C29B 0.027(2) 0.037(3) 0.023(2) -0.0110(18) 0.0056(17) 0.0000(19)
C30B 0.025(2) 0.027(2) 0.0233(19) -0.0038(16) 0.0008(16) 0.0031(17)
C31B 0.0149(17) 0.0238(19) 0.0199(17) 0.0015(14) -0.0020(14) 0.0018(14)
C32B 0.0183(18) 0.031(2) 0.0218(18) 0.0034(16) 0.0012(15) 0.0017(16)
C33B 0.025(2) 0.036(3) 0.029(2) 0.0108(19) 0.0014(18) 0.0022(19)
C34B 0.029(3) 0.032(3) 0.055(3) 0.021(2) -0.003(2) -0.007(2)
C35B 0.037(3) 0.033(3) 0.042(3) 0.003(2) -0.010(2) -0.012(2)
C36B 0.029(2) 0.028(2) 0.026(2) 0.0009(17) -0.0038(18) -0.0066(17)
O1H 0.092(5) 0.078(5) 0.094(5) -0.017(4) 0.010(4) 0.007(4)
O1C 0.067(4) 0.043(3) 0.091(4) 0.002(3) -0.008(3) 0.019(2)
O2C 0.100(5) 0.067(4) 0.119(6) 0.036(4) -0.024(4) -0.012(4)
C1C 0.089(6) 0.040(3) 0.039(3) 0.007(3) 0.020(4) 0.012(3)
C2C 0.078(5) 0.034(3) 0.031(3) 0.008(2) -0.005(3) 0.011(3)
F1 0.161(7) 0.088(4) 0.040(2) 0.000(2) 0.003(3) -0.018(4)
F2 0.103(4) 0.041(2) 0.147(6) -0.008(3) -0.035(4) 0.029(3)
F3 0.067(3) 0.097(4) 0.102(4) 0.057(3) 0.011(3) 0.012(3)
C1S 0.030(4) 0.024(3) 0.034(4) -0.001(3) 0.003(3) 0.009(3)
Cl1S 0.076(2) 0.097(3) 0.0524(17) 0.0243(17) 0.0297(17) 0.0389(19)
Cl2S 0.0744(16) 0.0594(14) 0.222(4) 0.0474(19) -0.024(2) -0.0234(12)
Cl3S 0.120(3) 0.226(4) 0.0724(17) -0.071(2) -0.0069(17) 0.016(3)
C1T 0.056(12) 0.079(15) 0.090(16) 0.045(13) 0.031(12) 0.032(11)
Cl1T 0.071(3) 0.053(3) 0.069(3) 0.022(2) 0.003(2) -0.012(2)
Cl2T 0.0744(16) 0.0594(14) 0.222(4) 0.0474(19) -0.024(2) -0.0234(12)
Cl3T 0.120(3) 0.226(4) 0.0724(17) -0.071(2) -0.0069(17) 0.016(3)
N1X 0.064(4) 0.031(2) 0.049(3) -0.001(2) -0.021(3) 0.001(2)
O1X 0.150(6) 0.028(2) 0.071(4) -0.009(2) -0.034(4) 0.003(3)
C1X 0.097(7) 0.085(6) 0.046(4) -0.009(4) -0.012(4) -0.045(5)
C2X 0.073(5) 0.037(3) 0.044(3) -0.001(3) -0.025(3) -0.002(3)
C3X 0.052(4) 0.061(4) 0.064(5) -0.016(4) -0.025(4) 0.019(3)
C4X 0.036(4) 0.119(9) 0.120(9) -0.025(7) -0.019(5) 0.021(5)
C5X 0.046(4) 0.075(5) 0.041(3) 0.002(3) -0.014(3) 0.000(3)
C6X 0.070(5) 0.081(6) 0.057(4) -0.020(4) -0.020(4) 0.039(5)

loop_
_atom_type_symbol
_atom_type_description
_atom_type_scat_dispersion_real
_atom_type_scat_dispersion_imag
_atom_type_scat_source
C C 0.0033 0.0016 'International Tables Vol C Tables 4.2.6.8 and 6.1.1.4'
H H 0.0000 0.0000 'International Tables Vol C Tables 4.2.6.8 and 6.1.1.4'
Cl Cl 0.1484 0.1585 'International Tables Vol C Tables 4.2.6.8 and 6.1.1.4'
F F 0.0171 0.0103 'International Tables Vol C Tables 4.2.6.8 and 6.1.1.4'
N N 0.0061 0.0033 'International Tables Vol C Tables 4.2.6.8 and 6.1.1.4'
O O 0.0106 0.0060 'International Tables Vol C Tables 4.2.6.8 and 6.1.1.4'
P P 0.1023 0.0942 'International Tables Vol C Tables 4.2.6.8 and 6.1.1.4'
Pt Pt -1.7033 8.3905 'International Tables Vol C Tables 4.2.6.8 and 6.1.1.4'

loop_
_geom_angle_atom_site_label_1
_geom_angle_atom_site_label_2
_geom_angle_atom_site_label_3
_geom_angle
N1A Pt1 N2A 92.58(13)
N1A Pt1 P1A 79.72(10)
N2A Pt1 P1A 172.04(9)
N1A Pt1 P2A 166.68(11)
N2A Pt1 P2A 83.90(10)
P1A Pt1 P2A 103.14(4)
C19A P1A C13A 106.3(2)
C19A P1A C1A 108.4(2)
C13A P1A C1A 102.7(2)
C19A P1A Pt1 121.03(15)
C13A P1A Pt1 113.12(15)
C1A P1A Pt1 103.70(14)
C25A P2A C31A 107.4(2)
C25A P2A C12A 105.3(2)
C31A P2A C12A 105.1(2)
C25A P2A Pt1 124.08(15)
C31A P2A Pt1 111.11(15)
C12A P2A Pt1 102.03(14)
C2A C1A P1A 107.5(3)
C2A C1A H1A1 110.2
P1A C1A H1A1 110.2
C2A C1A H1A2 110.2
P1A C1A H1A2 110.2
H1A1 C1A H1A2 108.5
N1A C2A C1A 108.1(3)
N1A C2A H2A1 110.1
C1A C2A H2A1 110.1
N1A C2A H2A2 110.1
C1A C2A H2A2 110.1
H2A1 C2A H2A2 108.4
C3A N1A C2A 120.1(4)
C3A N1A Pt1 128.6(3)
C2A N1A Pt1 111.3(3)
O1A C3A N1A 124.7(5)
O1A C3A C4A 117.4(4)
N1A C3A C4A 117.6(4)
C5A C4A C9A 119.6(5)
C5A C4A C3A 114.9(5)
C9A C4A C3A 125.5(5)
C6A C5A C4A 122.0(6)
C6A C5A H5A 119.0
C4A C5A H5A 119.0
C5A C6A C7A 119.2(6)
C5A C6A H6A 120.4
C7A C6A H6A 120.4
C8A C7A C6A 119.5(5)
C8A C7A H7A 120.3
C6A C7A H7A 120.3
C7A C8A C9A 122.3(5)
C7A C8A H8A 118.8
C9A C8A H8A 118.8
C8A C9A C4A 117.1(5)
C8A C9A C10A 114.3(4)
C4A C9A C10A 128.6(4)
O2A C10A N2A 123.1(5)
O2A C10A C9A 118.5(4)
N2A C10A C9A 118.0(3)
C10A N2A C11A 118.6(3)
C10A N2A Pt1 127.5(3)
C11A N2A Pt1 113.9(3)
N2A C11A C12A 108.9(3)
N2A C11A H11A 109.9
C12A C11A H11A 109.9
N2A C11A H11B 109.9
C12A C11A H11B 109.9
H11A C11A H11B 108.3
C11A C12A P2A 109.1(3)
C11A C12A H12A 109.9
P2A C12A H12A 109.9
C11A C12A H12B 109.9
P2A C12A H12B 109.9
H12A C12A H12B 108.3
C14A C13A C18A 118.9(4)
C14A C13A P1A 119.5(3)
C18A C13A P1A 121.2(4)
C13A C14A C15A 120.6(5)
C13A C14A H14A 119.7
C15A C14A H14A 119.7
C16A C15A C14A 119.4(5)
C16A C15A H15A 120.3
C14A C15A H15A 120.3
C17A C16A C15A 119.9(5)
C17A C16A H16A 120.0
C15A C16A H16A 120.0
C18A C17A C16A 120.4(5)
C18A C17A H17A 119.8
C16A C17A H17A 119.8
C17A C18A C13A 120.8(5)
C17A C18A H18A 119.6
C13A C18A H18A 119.6
C24A C19A C20A 119.8(4)
C24A C19A P1A 120.4(3)
C20A C19A P1A 119.6(3)
C21A C20A C19A 119.2(4)
C21A C20A H20A 120.4
C19A C20A H20A 120.4
C22A C21A C20A 121.3(5)
C22A C21A H21A 119.3
C20A C21A H21A 119.3
C21A C22A C23A 119.2(5)
C21A C22A H22A 120.4
C23A C22A H22A 120.4
C24A C23A C22A 120.6(4)
C24A C23A H23A 119.7
C22A C23A H23A 119.7
C23A C24A C19A 119.8(4)
C23A C24A H24A 120.1
C19A C24A H24A 120.1
C26A C25A C30A 119.1(4)
C26A C25A P2A 121.1(3)
C30A C25A P2A 119.7(3)
C27A C26A C25A 120.4(4)
C27A C26A H26A 119.8
C25A C26A H26A 119.8
C28A C27A C26A 119.0(5)
C28A C27A H27A 120.5
C26A C27A H27A 120.5
C29A C28A C27A 121.9(4)
C29A C28A H28A 119.0
C27A C28A H28A 119.0
C28A C29A C30A 119.4(5)
C28A C29A H29A 120.3
C30A C29A H29A 120.3
C25A C30A C29A 120.1(5)
C25A C30A H30A 119.9
C29A C30A H30A 119.9
C36A C31A C32A 119.6(4)
C36A C31A P2A 123.1(4)
C32A C31A P2A 117.3(3)
C33A C32A C31A 120.0(4)
C33A C32A H32A 120.0
C31A C32A H32A 120.0
C32A C33A C34A 121.0(5)
C32A C33A H33A 119.5
C34A C33A H33A 119.5
C33A C34A C35A 119.0(5)
C33A C34A H34A 120.5
C35A C34A H34A 120.5
C36A C35A C34A 120.3(5)
C36A C35A H35A 119.9
C34A C35A H35A 119.9
C35A C36A C31A 120.0(5)
C35A C36A H36A 120.0
C31A C36A H36A 120.0
N1B Pt2 N2B 93.27(13)
N1B Pt2 P2B 167.38(11)
N2B Pt2 P2B 83.19(10)
N1B Pt2 P1B 79.92(10)
N2B Pt2 P1B 172.60(10)
P2B Pt2 P1B 102.84(4)
C19B P1B C13B 105.9(2)
C19B P1B C1B 108.6(2)
C13B P1B C1B 104.3(2)
C19B P1B Pt2 119.28(14)
C13B P1B Pt2 115.11(15)
C1B P1B Pt2 102.51(14)
C25B P2B C31B 108.0(2)
C25B P2B C12B 104.46(19)
C31B P2B C12B 105.3(2)
C25B P2B Pt2 123.28(15)
C31B P2B Pt2 111.47(14)
C12B P2B Pt2 102.55(14)
C2B C1B P1B 108.7(3)
C2B C1B H1B1 110.0
P1B C1B H1B1 110.0
C2B C1B H1B2 110.0
P1B C1B H1B2 110.0
H1B1 C1B H1B2 108.3
N1B C2B C1B 108.3(3)
N1B C2B H2B1 110.0
C1B C2B H2B1 110.0
N1B C2B H2B2 110.0
C1B C2B H2B2 110.0
H2B1 C2B H2B2 108.4
C3B N1B C2B 120.1(3)
C3B N1B Pt2 128.5(3)
C2B N1B Pt2 111.2(3)
O1B C3B N1B 124.1(4)
O1B C3B C4B 118.9(4)
N1B C3B C4B 116.8(4)
C5B C4B C9B 119.0(4)
C5B C4B C3B 115.4(4)
C9B C4B C3B 125.5(4)
C4B C5B C6B 121.9(4)
C4B C5B H5B 119.0
C6B C5B H5B 119.0
C7B C6B C5B 118.5(5)
C7B C6B H6B 120.7
C5B C6B H6B 120.7
C8B C7B C6B 120.2(5)
C8B C7B H7B 119.9
C6B C7B H7B 119.9
C7B C8B C9B 122.0(4)
C7B C8B H8B 119.0
C9B C8B H8B 119.0
C8B C9B C4B 118.3(4)
C8B C9B C10B 113.3(4)
C4B C9B C10B 128.4(4)
O2B C10B N2B 125.2(4)
O2B C10B C9B 117.4(4)
N2B C10B C9B 116.9(3)
C10B N2B C11B 116.7(3)
C10B N2B Pt2 129.4(3)
C11B N2B Pt2 114.0(2)
N2B C11B C12B 106.1(3)
N2B C11B H11C 110.5
C12B C11B H11C 110.5
N2B C11B H11D 110.5
C12B C11B H11D 110.5
H11C C11B H11D 108.7
C11B C12B P2B 107.5(3)
C11B C12B H12C 110.2
P2B C12B H12C 110.2
C11B C12B H12D 110.2
P2B C12B H12D 110.2
H12C C12B H12D 108.5
C18B C13B C14B 119.3(4)
C18B C13B P1B 120.8(4)
C14B C13B P1B 119.6(3)
C13B C14B C15B 119.6(5)
C13B C14B H14B 120.2
C15B C14B H14B 120.2
C16B C15B C14B 119.7(6)
C16B C15B H15B 120.1
C14B C15B H15B 120.1
C17B C16B C15B 121.1(5)
C17B C16B H16B 119.4
C15B C16B H16B 119.4
C16B C17B C18B 119.7(6)
C16B C17B H17B 120.2
C18B C17B H17B 120.2
C13B C18B C17B 120.5(6)
C13B C18B H18B 119.8
C17B C18B H18B 119.8
C20B C19B C24B 118.9(4)
C20B C19B P1B 121.4(3)
C24B C19B P1B 119.5(3)
C19B C20B C21B 120.6(4)
C19B C20B H20B 119.7
C21B C20B H20B 119.7
C22B C21B C20B 120.5(5)
C22B C21B H21B 119.8
C20B C21B H21B 119.8
C21B C22B C23B 119.2(5)
C21B C22B H22B 120.4
C23B C22B H22B 120.4
C24B C23B C22B 120.6(4)
C24B C23B H23B 119.7
C22B C23B H23B 119.7
C23B C24B C19B 120.2(4)
C23B C24B H24B 119.9
C19B C24B H24B 119.9
C26B C25B C30B 119.9(4)
C26B C25B P2B 120.0(3)
C30B C25B P2B 119.8(3)
C25B C26B C27B 119.3(4)
C25B C26B H26B 120.4
C27B C26B H26B 120.4
C28B C27B C26B 120.5(4)
C28B C27B H27B 119.8
C26B C27B H27B 119.8
C29B C28B C27B 120.1(4)
C29B C28B H28B 120.0
C27B C28B H28B 120.0
C28B C29B C30B 120.4(4)
C28B C29B H29B 119.8
C30B C29B H29B 119.8
C29B C30B C25B 119.8(4)
C29B C30B H30B 120.1
C25B C30B H30B 120.1
C32B C31B C36B 119.6(4)
C32B C31B P2B 117.3(3)
C36B C31B P2B 123.0(3)
C33B C32B C31B 120.6(4)
C33B C32B H32B 119.7
C31B C32B H32B 119.7
C34B C33B C32B 119.1(5)
C34B C33B H33B 120.5
C32B C33B H33B 120.5
C35B C34B C33B 121.5(5)
C35B C34B H34B 119.2
C33B C34B H34B 119.2
C34B C35B C36B 119.7(5)
C34B C35B H35B 120.1
C36B C35B H35B 120.1
C31B C36B C35B 119.4(5)
C31B C36B H36B 120.3
C35B C36B H36B 120.3
H1HA O1H H1HB 102(2)
O2C C1C O1C 130.8(10)
O2C C1C C2C 119.0(7)
O1C C1C C2C 110.2(7)
F2 C2C F3 110.4(7)
F2 C2C F1 108.1(6)
F3 C2C F1 102.6(6)
F2 C2C C1C 110.3(6)
F3 C2C C1C 115.1(5)
F1 C2C C1C 109.9(6)
Cl3S C1S Cl1S 110.3(4)
Cl3S C1S Cl2S 109.3(4)
Cl1S C1S Cl2S 105.1(4)
Cl3S C1S H1S 110.7
Cl1S C1S H1S 110.7
Cl2S C1S H1S 110.7
Cl1T C1T H1T 112.2
O1X N1X C2X 109.6(5)
O1X N1X C3X 108.9(6)
C2X N1X C3X 108.3(5)
O1X N1X C5X 104.2(5)
C2X N1X C5X 112.4(6)
C3X N1X C5X 113.4(6)
N1X O1X H1X 106.7
C2X C1X H1X1 109.5
C2X C1X H1X2 109.5
H1X1 C1X H1X2 109.5
C2X C1X H1X3 109.5
H1X1 C1X H1X3 109.5
H1X2 C1X H1X3 109.5
N1X C2X C1X 115.1(5)
N1X C2X H2X1 108.5
C1X C2X H2X1 108.5
N1X C2X H2X2 108.5
C1X C2X H2X2 108.5
H2X1 C2X H2X2 107.5
N1X C3X C4X 113.2(6)
N1X C3X H3X1 108.9
C4X C3X H3X1 108.9
N1X C3X H3X2 108.9
C4X C3X H3X2 108.9
H3X1 C3X H3X2 107.7
C3X C4X H4X1 109.5
C3X C4X H4X2 109.5
H4X1 C4X H4X2 109.5
C3X C4X H4X3 109.5
H4X1 C4X H4X3 109.5
H4X2 C4X H4X3 109.5
C6X C5X N1X 112.9(6)
C6X C5X H5X1 109.0
N1X C5X H5X1 109.0
C6X C5X H5X2 109.0
N1X C5X H5X2 109.0
H5X1 C5X H5X2 107.8
C5X C6X H6X1 109.5
C5X C6X H6X2 109.5
H6X1 C6X H6X2 109.5
C5X C6X H6X3 109.5
H6X1 C6X H6X3 109.5
H6X2 C6X H6X3 109.5

loop_
_geom_bond_atom_site_label_1
_geom_bond_atom_site_label_2
_geom_bond_distance
Pt1 N1A 2.049(3)
Pt1 N2A 2.071(3)
Pt1 P1A 2.2348(12)
Pt1 P2A 2.2363(12)
P1A C19A 1.818(5)
P1A C13A 1.826(5)
P1A C1A 1.850(4)
P2A C25A 1.806(4)
P2A C31A 1.817(5)
P2A C12A 1.842(4)
C1A C2A 1.536(6)
C1A H1A1 0.9900
C1A H1A2 0.9900
C2A N1A 1.478(5)
C2A H2A1 0.9900
C2A H2A2 0.9900
N1A C3A 1.312(6)
C3A O1A 1.262(6)
C3A C4A 1.501(7)
C4A C5A 1.390(8)
C4A C9A 1.409(7)
C5A C6A 1.369(10)
C5A H5A 0.9500
C6A C7A 1.390(10)
C6A H6A 0.9500
C7A C8A 1.378(8)
C7A H7A 0.9500
C8A C9A 1.404(6)
C8A H8A 0.9500
C9A C10A 1.503(7)
C10A O2A 1.242(5)
C10A N2A 1.347(6)
N2A C11A 1.451(6)
C11A C12A 1.521(6)
C11A H11A 0.9900
C11A H11B 0.9900
C12A H12A 0.9900
C12A H12B 0.9900
C13A C14A 1.394(7)
C13A C18A 1.395(6)
C14A C15A 1.399(7)
C14A H14A 0.9500
C15A C16A 1.396(8)
C15A H15A 0.9500
C16A C17A 1.386(9)
C16A H16A 0.9500
C17A C18A 1.377(8)
C17A H17A 0.9500
C18A H18A 0.9500
C19A C24A 1.391(6)
C19A C20A 1.400(7)
C20A C21A 1.389(7)
C20A H20A 0.9500
C21A C22A 1.377(7)
C21A H21A 0.9500
C22A C23A 1.390(7)
C22A H22A 0.9500
C23A C24A 1.389(7)
C23A H23A 0.9500
C24A H24A 0.9500
C25A C26A 1.397(6)
C25A C30A 1.399(6)
C26A C27A 1.397(6)
C26A H26A 0.9500
C27A C28A 1.379(7)
C27A H27A 0.9500
C28A C29A 1.370(8)
C28A H28A 0.9500
C29A C30A 1.399(6)
C29A H29A 0.9500
C30A H30A 0.9500
C31A C36A 1.391(6)
C31A C32A 1.404(6)
C32A C33A 1.377(7)
C32A H32A 0.9500
C33A C34A 1.385(8)
C33A H33A 0.9500
C34A C35A 1.408(9)
C34A H34A 0.9500
C35A C36A 1.388(8)
C35A H35A 0.9500
C36A H36A 0.9500
Pt2 N1B 2.048(3)
Pt2 N2B 2.052(3)
Pt2 P2B 2.2413(11)
Pt2 P1B 2.2419(11)
P1B C19B 1.804(5)
P1B C13B 1.815(4)
P1B C1B 1.852(4)
P2B C25B 1.808(4)
P2B C31B 1.813(4)
P2B C12B 1.834(4)
C1B C2B 1.526(6)
C1B H1B1 0.9900
C1B H1B2 0.9900
C2B N1B 1.471(5)
C2B H2B1 0.9900
C2B H2B2 0.9900
N1B C3B 1.330(6)
C3B O1B 1.263(5)
C3B C4B 1.504(6)
C4B C5B 1.392(7)
C4B C9B 1.406(6)
C5B C6B 1.404(7)
C5B H5B 0.9500
C6B C7B 1.382(7)
C6B H6B 0.9500
C7B C8B 1.377(7)
C7B H7B 0.9500
C8B C9B 1.403(6)
C8B H8B 0.9500
C9B C10B 1.501(6)
C10B O2B 1.254(5)
C10B N2B 1.338(5)
N2B C11B 1.474(5)
C11B C12B 1.543(6)
C11B H11C 0.9900
C11B H11D 0.9900
C12B H12C 0.9900
C12B H12D 0.9900
C13B C18B 1.386(7)
C13B C14B 1.392(7)
C14B C15B 1.402(7)
C14B H14B 0.9500
C15B C16B 1.374(10)
C15B H15B 0.9500
C16B C17B 1.362(10)
C16B H16B 0.9500
C17B C18B 1.394(8)
C17B H17B 0.9500
C18B H18B 0.9500
C19B C20B 1.387(6)
C19B C24B 1.402(6)
C20B C21B 1.387(7)
C20B H20B 0.9500
C21B C22B 1.387(7)
C21B H21B 0.9500
C22B C23B 1.390(7)
C22B H22B 0.9500
C23B C24B 1.383(7)
C23B H23B 0.9500
C24B H24B 0.9500
C25B C26B 1.395(6)
C25B C30B 1.400(6)
C26B C27B 1.402(6)
C26B H26B 0.9500
C27B C28B 1.383(7)
C27B H27B 0.9500
C28B C29B 1.382(7)
C28B H28B 0.9500
C29B C30B 1.390(6)
C29B H29B 0.9500
C30B H30B 0.9500
C31B C32B 1.396(6)
C31B C36B 1.396(6)
C32B C33B 1.393(7)
C32B H32B 0.9500
C33B C34B 1.382(8)
C33B H33B 0.9500
C34B C35B 1.374(8)
C34B H34B 0.9500
C35B C36B 1.409(7)
C35B H35B 0.9500
C36B H36B 0.9500
O1H H1HA 0.872(14)
O1H H1HB 0.875(14)
O1C C1C 1.275(9)
O2C C1C 1.159(11)
C1C C2C 1.587(13)
C2C F2 1.307(8)
C2C F3 1.315(9)
C2C F1 1.341(8)
C1S Cl3S 1.746(6)
C1S Cl1S 1.747(6)
C1S Cl2S 1.751(6)
C1S H1S 1.0000
C1T Cl1T 1.747(7)
C1T H1T 1.0000
N1X O1X 1.414(7)
N1X C2X 1.482(9)
N1X C3X 1.489(10)
N1X C5X 1.524(8)
O1X H1X 0.8600
C1X C2X 1.504(12)
C1X H1X1 0.9800
C1X H1X2 0.9800
C1X H1X3 0.9800
C2X H2X1 0.9900
C2X H2X2 0.9900
C3X C4X 1.535(13)
C3X H3X1 0.9900
C3X H3X2 0.9900
C4X H4X1 0.9800
C4X H4X2 0.9800
C4X H4X3 0.9800
C5X C6X 1.452(11)
C5X H5X1 0.9900
C5X H5X2 0.9900
C6X H6X1 0.9800
C6X H6X2 0.9800
C6X H6X3 0.9800

loop_
_geom_hbond_atom_site_label_D
_geom_hbond_atom_site_label_H
_geom_hbond_atom_site_label_A
_geom_hbond_distance_DH
_geom_hbond_distance_HA
_geom_hbond_distance_DA
_geom_hbond_angle_DHA
_geom_hbond_site_symmetry_A
C1A H1A2 O2A 0.99 2.58 3.366(5) 136.4 1_455
C2A H2A2 O2B 0.99 2.44 3.349(6) 151.7 1_656
C32A H32A O2B 0.95 2.42 3.295(6) 153.5 1_656
C1B H1B1 O2B 0.99 2.63 3.555(5) 156.0 1_655
C1B H1B2 Cl2S 0.99 2.97 3.813(6) 144.2 2_646
C12B H12D O1X 0.99 2.35 3.235(7) 147.8 2
C32B H32B O2A 0.95 2.45 3.307(6) 149.6 1_454
O1H H1HB O1C 0.875(14) 2.52(11) 3.125(10) 127(11) .
O1H H1HB O2C 0.875(14) 2.07(6) 2.836(11) 146(9) .
C1S H1S O1A 1.00 2.32 3.314(10) 172.4 .
O1X H1X O1A 0.86 1.74 2.603(8) 179.4 2_646
C2X H2X1 O1B 0.99 2.34 3.260(7) 155.0 .
C3X H3X1 Cl1T 0.99 2.94 3.909(9) 168.0 2_646
C3X H3X2 O1B 0.99 2.55 3.418(8) 145.9 .
C4X H4X3 O1C 0.98 2.64 3.615(12) 171.7 2_545

loop_
_geom_torsion_atom_site_label_1
_geom_torsion_atom_site_label_2
_geom_torsion_atom_site_label_3
_geom_torsion_atom_site_label_4
_geom_torsion
C19A P1A C1A C2A 129.1(3)
C13A P1A C1A C2A -118.7(4)
Pt1 P1A C1A C2A -0.7(4)
P1A C1A C2A N1A 35.5(5)
C1A C2A N1A C3A 116.4(5)
C1A C2A N1A Pt1 -61.3(4)
C2A N1A C3A O1A 4.0(9)
Pt1 N1A C3A O1A -178.6(5)
C2A N1A C3A C4A -170.1(4)
Pt1 N1A C3A C4A 7.3(7)
O1A C3A C4A C5A -53.7(7)
N1A C3A C4A C5A 120.9(5)
O1A C3A C4A C9A 124.7(6)
N1A C3A C4A C9A -60.7(7)
C9A C4A C5A C6A 0.1(8)
C3A C4A C5A C6A 178.6(5)
C4A C5A C6A C7A -4.0(9)
C5A C6A C7A C8A 3.5(9)
C6A C7A C8A C9A 0.8(8)
C7A C8A C9A C4A -4.6(7)
C7A C8A C9A C10A 173.8(4)
C5A C4A C9A C8A 4.1(7)
C3A C4A C9A C8A -174.2(4)
C5A C4A C9A C10A -174.0(4)
C3A C4A C9A C10A 7.6(7)
C8A C9A C10A O2A 49.8(5)
C4A C9A C10A O2A -132.0(5)
C8A C9A C10A N2A -123.5(4)
C4A C9A C10A N2A 54.7(6)
O2A C10A N2A C11A -8.9(6)
C9A C10A N2A C11A 164.0(3)
O2A C10A N2A Pt1 172.8(3)
C9A C10A N2A Pt1 -14.3(5)
C10A N2A C11A C12A -125.7(4)
Pt1 N2A C11A C12A 52.8(4)
N2A C11A C12A P2A -45.7(4)
C25A P2A C12A C11A 151.1(3)
C31A P2A C12A C11A -95.6(3)
Pt1 P2A C12A C11A 20.4(3)
C19A P1A C13A C14A -141.9(4)
C1A P1A C13A C14A 104.3(4)
Pt1 P1A C13A C14A -6.8(4)
C19A P1A C13A C18A 45.3(4)
C1A P1A C13A C18A -68.4(4)
Pt1 P1A C13A C18A -179.5(3)
C18A C13A C14A C15A 0.6(7)
P1A C13A C14A C15A -172.3(4)
C13A C14A C15A C16A 0.5(8)
C14A C15A C16A C17A -1.2(8)
C15A C16A C17A C18A 0.9(8)
C16A C17A C18A C13A 0.2(8)
C14A C13A C18A C17A -1.0(7)
P1A C13A C18A C17A 171.8(4)
C13A P1A C19A C24A 36.0(4)
C1A P1A C19A C24A 145.8(4)
Pt1 P1A C19A C24A -94.8(4)
C13A P1A C19A C20A -148.5(4)
C1A P1A C19A C20A -38.8(4)
Pt1 P1A C19A C20A 80.7(4)
C24A C19A C20A C21A -0.7(7)
P1A C19A C20A C21A -176.2(4)
C19A C20A C21A C22A -0.2(7)
C20A C21A C22A C23A 1.2(7)
C21A C22A C23A C24A -1.2(7)
C22A C23A C24A C19A 0.3(7)
C20A C19A C24A C23A 0.7(7)
P1A C19A C24A C23A 176.2(3)
C31A P2A C25A C26A 114.8(4)
C12A P2A C25A C26A -133.6(4)
Pt1 P2A C25A C26A -17.1(4)
C31A P2A C25A C30A -67.6(4)
C12A P2A C25A C30A 44.0(4)
Pt1 P2A C25A C30A 160.5(3)
C30A C25A C26A C27A -1.4(7)
P2A C25A C26A C27A 176.3(3)
C25A C26A C27A C28A 0.5(7)
C26A C27A C28A C29A 0.1(7)
C27A C28A C29A C30A 0.2(8)
C26A C25A C30A C29A 1.7(7)
P2A C25A C30A C29A -176.0(4)
C28A C29A C30A C25A -1.1(7)
C25A P2A C31A C36A -1.3(5)
C12A P2A C31A C36A -113.0(4)
Pt1 P2A C31A C36A 137.4(4)
C25A P2A C31A C32A 177.4(4)
C12A P2A C31A C32A 65.6(4)
Pt1 P2A C31A C32A -44.0(4)
C36A C31A C32A C33A 2.5(8)
P2A C31A C32A C33A -176.2(4)
C31A C32A C33A C34A -0.6(9)
C32A C33A C34A C35A -0.7(9)
C33A C34A C35A C36A 0.2(9)
C34A C35A C36A C31A 1.7(8)
C32A C31A C36A C35A -3.0(8)
P2A C31A C36A C35A 175.6(4)
C19B P1B C1B C2B -128.4(3)
C13B P1B C1B C2B 119.1(3)
Pt2 P1B C1B C2B -1.3(4)
P1B C1B C2B N1B -33.7(5)
C1B C2B N1B C3B -123.6(4)
C1B C2B N1B Pt2 60.4(4)
C2B N1B C3B O1B -4.3(7)
Pt2 N1B C3B O1B 170.9(3)
C2B N1B C3B C4B 171.6(4)
Pt2 N1B C3B C4B -13.2(6)
O1B C3B C4B C5B 56.0(6)
N1B C3B C4B C5B -120.2(5)
O1B C3B C4B C9B -120.3(5)
N1B C3B C4B C9B 63.5(6)
C9B C4B C5B C6B 0.7(7)
C3B C4B C5B C6B -175.9(5)
C4B C5B C6B C7B 1.8(8)
C5B C6B C7B C8B -2.4(8)
C6B C7B C8B C9B 0.6(8)
C7B C8B C9B C4B 1.9(7)
C7B C8B C9B C10B -177.5(4)
C5B C4B C9B C8B -2.5(6)
C3B C4B C9B C8B 173.7(4)
C5B C4B C9B C10B 176.8(4)
C3B C4B C9B C10B -7.0(7)
C8B C9B C10B O2B -48.4(5)
C4B C9B C10B O2B 132.2(4)
C8B C9B C10B N2B 124.1(4)
C4B C9B C10B N2B -55.3(6)
O2B C10B N2B C11B 5.7(6)
C9B C10B N2B C11B -166.1(4)
O2B C10B N2B Pt2 -173.9(3)
C9B C10B N2B Pt2 14.3(5)
C10B N2B C11B C12B 123.3(4)
Pt2 N2B C11B C12B -57.1(4)
N2B C11B C12B P2B 49.8(4)
C25B P2B C12B C11B -153.8(3)
C31B P2B C12B C11B 92.6(3)
Pt2 P2B C12B C11B -24.1(3)
C19B P1B C13B C18B -40.2(4)
C1B P1B C13B C18B 74.3(4)
Pt2 P1B C13B C18B -174.3(3)
C19B P1B C13B C14B 146.5(4)
C1B P1B C13B C14B -99.0(4)
Pt2 P1B C13B C14B 12.5(4)
C18B C13B C14B C15B -1.2(7)
P1B C13B C14B C15B 172.2(4)
C13B C14B C15B C16B -0.1(8)
C14B C15B C16B C17B 1.3(9)
C15B C16B C17B C18B -1.2(10)
C14B C13B C18B C17B 1.3(7)
P1B C13B C18B C17B -171.9(4)
C16B C17B C18B C13B -0.2(9)
C13B P1B C19B C20B 146.0(4)
C1B P1B C19B C20B 34.5(4)
Pt2 P1B C19B C20B -82.3(4)
C13B P1B C19B C24B -40.1(4)
C1B P1B C19B C24B -151.5(4)
Pt2 P1B C19B C24B 91.7(4)
C24B C19B C20B C21B -0.3(7)
P1B C19B C20B C21B 173.8(3)
C19B C20B C21B C22B 0.5(7)
C20B C21B C22B C23B 0.0(7)
C21B C22B C23B C24B -0.6(7)
C22B C23B C24B C19B 0.9(7)
C20B C19B C24B C23B -0.4(7)
P1B C19B C24B C23B -174.5(4)
C31B P2B C25B C26B -115.9(4)
C12B P2B C25B C26B 132.4(3)
Pt2 P2B C25B C26B 16.4(4)
C31B P2B C25B C30B 70.0(4)
C12B P2B C25B C30B -41.7(4)
Pt2 P2B C25B C30B -157.7(3)
C30B C25B C26B C27B -0.9(6)
P2B C25B C26B C27B -174.9(3)
C25B C26B C27B C28B 1.0(6)
C26B C27B C28B C29B -1.6(7)
C27B C28B C29B C30B 2.1(7)
C28B C29B C30B C25B -1.9(7)
C26B C25B C30B C29B 1.3(7)
P2B C25B C30B C29B 175.4(4)
C25B P2B C31B C32B 178.2(3)
C12B P2B C31B C32B -70.6(4)
Pt2 P2B C31B C32B 39.8(4)
C25B P2B C31B C36B -4.6(4)
C12B P2B C31B C36B 106.5(4)
Pt2 P2B C31B C36B -143.0(4)
C36B C31B C32B C33B 0.1(7)
P2B C31B C32B C33B 177.3(4)
C31B C32B C33B C34B -0.7(7)
C32B C33B C34B C35B 0.5(8)
C33B C34B C35B C36B 0.2(9)
C32B C31B C36B C35B 0.6(7)
P2B C31B C36B C35B -176.5(4)
C34B C35B C36B C31B -0.8(8)
O2C C1C C2C F2 14.7(10)
O1C C1C C2C F2 -162.7(6)
O2C C1C C2C F3 140.5(8)
O1C C1C C2C F3 -37.0(8)
O2C C1C C2C F1 -104.4(8)
O1C C1C C2C F1 78.2(7)
O1X N1X C2X C1X -63.3(8)
C3X N1X C2X C1X 178.1(7)
C5X N1X C2X C1X 52.1(8)
O1X N1X C3X C4X 62.3(8)
C2X N1X C3X C4X -178.7(7)
C5X N1X C3X C4X -53.3(9)
O1X N1X C5X C6X -177.5(7)
C2X N1X C5X C6X 64.0(8)
C3X N1X C5X C6X -59.3(9)
